data_4338406
loop_
_publ_author_name
'Ghisolfi, Alessio'
'Waldvogel, Audrey'
'Routaboul, Lucie'
'Braunstein, Pierre'

_publ_section_title
;
 Reversible switching of the coordination modes of a
 pyridine-functionalized quinonoid zwitterion; its di- and tetranuclear
 palladium complexes.
;
_journal_issue 11
_journal_name_full 'Inorganic chemistry'
_journal_page_first 5515
_journal_page_last 5526
_journal_paper_doi 10.1021/ic500194y
_journal_volume 53
_journal_year 2014
_chemical_formula_moiety 'C20 H20 N4 O2, C H2 Cl2 '
_chemical_formula_sum 'C21 H22 Cl2 N4 O2'
_chemical_formula_weight 433.33
_chemical_name_systematic
;
 ?
;
_space_group_IT_number 33
_symmetry_cell_setting orthorhombic
_symmetry_space_group_name_Hall 'P 2c -2n'
_symmetry_space_group_name_H-M 'P n a 21'
_atom_sites_solution_hydrogens geom
_atom_sites_solution_primary direct
_atom_sites_solution_secondary difmap
_audit_creation_method SHELXL-97
_cell_angle_alpha 90.00
_cell_angle_beta 90.00
_cell_angle_gamma 90.00
_cell_formula_units_Z 4
_cell_length_a 31.2959(11)
_cell_length_b 4.51310(10)
_cell_length_c 14.7136(5)
_cell_measurement_reflns_used 26538
_cell_measurement_temperature 193(2)
_cell_measurement_theta_max 32.032
_cell_measurement_theta_min 0.998
_cell_volume 2078.17(11)
_computing_cell_refinement 'Denzo (Nonius B.V., 1998)'
_computing_data_collection 'Collect (Nonius B.V., 1998)'
_computing_data_reduction 'Denzo (Nonius B.V., 1998)'
_computing_molecular_graphics 'PLATON 98 (Spek, 1998)'
_computing_publication_material 'SHELXL-97 (Sheldrick, 1997)'
_computing_structure_refinement 'SHELXL-97 (Sheldrick, 1997)'
_computing_structure_solution 'SHELXS-97 (Sheldrick, 1997)'
_diffrn_ambient_temperature 193(2)
_diffrn_measured_fraction_theta_full 0.977
_diffrn_measured_fraction_theta_max 0.977
_diffrn_measurement_device_type KappaCCD
_diffrn_measurement_method 'phi and omega scans'
_diffrn_radiation_monochromator graphite
_diffrn_radiation_source 'sealed tube'
_diffrn_radiation_type MoK\a
_diffrn_radiation_wavelength 0.71073
_diffrn_reflns_av_R_equivalents 0.0673
_diffrn_reflns_av_sigmaI/netI 0.0771
_diffrn_reflns_limit_h_max 46
_diffrn_reflns_limit_h_min -20
_diffrn_reflns_limit_k_max 4
_diffrn_reflns_limit_k_min -6
_diffrn_reflns_limit_l_max 21
_diffrn_reflns_limit_l_min -21
_diffrn_reflns_number 14730
_diffrn_reflns_theta_full 32.01
_diffrn_reflns_theta_max 32.01
_diffrn_reflns_theta_min 1.30
_exptl_absorpt_coefficient_mu 0.338
_exptl_absorpt_correction_type none
_exptl_crystal_colour red
_exptl_crystal_density_diffrn 1.385
_exptl_crystal_density_method 'not measured'
_exptl_crystal_description prism
_exptl_crystal_F_000 904
_exptl_crystal_size_max 0.45
_exptl_crystal_size_mid 0.22
_exptl_crystal_size_min 0.10
_refine_diff_density_max 0.350
_refine_diff_density_min -0.346
_refine_diff_density_rms 0.092
_refine_ls_abs_structure_details 'Flack H D (1983), Acta Cryst. A39, 876-881'
_refine_ls_abs_structure_Flack 0.50(8)
_refine_ls_extinction_method none
_refine_ls_goodness_of_fit_ref 1.156
_refine_ls_hydrogen_treatment mixed
_refine_ls_matrix_type full
_refine_ls_number_parameters 270
_refine_ls_number_reflns 6436
_refine_ls_number_restraints 1
_refine_ls_restrained_S_all 1.156
_refine_ls_R_factor_all 0.1211
_refine_ls_R_factor_gt 0.0746
_refine_ls_shift/su_max 0.001
_refine_ls_shift/su_mean 0.000
_refine_ls_structure_factor_coef Fsqd
_refine_ls_weighting_details 'calc w=1/[\s^2^(Fo^2^)+(0.0965P)^2^+0.1869P] where P=(Fo^2^+2Fc^2^)/3'
_refine_ls_weighting_scheme calc
_refine_ls_wR_factor_gt 0.1683
_refine_ls_wR_factor_ref 0.2020
_reflns_number_gt 4386
_reflns_number_total 6436
_reflns_threshold_expression I>2\s(I)
_cod_data_source_file ic500194y_si_002.cif
_cod_data_source_block pbag120514
_cod_depositor_comments
;
The following automatic conversions were performed:

'_symmetry_cell_setting' value 'Orthorhombic' changed to
'orthorhombic' according to
/usr/data/users/saulius/crontab/automatic-downloads/rss-feeds/ACS/lib/dictionaries/cif_core.dic
dictionary named 'cif_core.dic' version 2.4.2 from 2011-04-26.

Automatic conversion script
Id: cif_fix_values 2281 2013-09-26 08:29:07Z andrius 

 Adding full bibliography for 4338406--4338410.cif.
;
_cod_original_sg_symbol_Hall 'P 2c -2n '
_cod_original_sg_symbol_H-M 'P n a 21 '
_cod_database_code 4338406

loop_
_symmetry_equiv_pos_as_xyz
'x, y, z'
'-x, -y, z+1/2'
'-x+1/2, y+1/2, z+1/2'
'x+1/2, -y+1/2, z'

loop_
_atom_site_label
_atom_site_type_symbol
_atom_site_fract_x
_atom_site_fract_y
_atom_site_fract_z
_atom_site_U_iso_or_equiv
_atom_site_adp_type
_atom_site_occupancy
_atom_site_symmetry_multiplicity
_atom_site_calc_flag
_atom_site_refinement_flags
C1 C 0.54188(10) 0.6804(7) 0.7040(2) 0.0245(6) Uani 1 1 d .
H1 H 0.5651 0.5445 0.7052 0.029 Uiso 1 1 calc R
C2 C 0.51909(11) 0.7454(7) 0.78290(19) 0.0235(6) Uani 1 1 d .
C3 C 0.48159(11) 0.9630(7) 0.7830(2) 0.0249(6) Uani 1 1 d .
C4 C 0.47115(11) 1.0980(7) 0.7010(2) 0.0267(6) Uani 1 1 d .
H4 H 0.4477 1.2317 0.6996 0.032 Uiso 1 1 calc R
C5 C 0.49354(11) 1.0461(7) 0.6206(2) 0.0247(6) Uani 1 1 d .
C6 C 0.52990(10) 0.8197(7) 0.62292(19) 0.0221(6) Uani 1 1 d .
C7 C 0.55932(12) 0.4244(7) 0.8904(2) 0.0265(6) Uani 1 1 d .
H7A H 0.5688 0.3096 0.8368 0.032 Uiso 1 1 calc R
H7B H 0.5477 0.2835 0.9357 0.032 Uiso 1 1 calc R
C8 C 0.59761(13) 0.5892(7) 0.9315(2) 0.0317(7) Uani 1 1 d .
H8A H 0.6142 0.6844 0.8823 0.038 Uiso 1 1 calc R
H8B H 0.5872 0.7470 0.9727 0.038 Uiso 1 1 calc R
C9 C 0.62627(12) 0.3814(7) 0.9839(2) 0.0288(7) Uani 1 1 d .
C10 C 0.61285(14) 0.2719(8) 1.0688(2) 0.0353(8) Uani 1 1 d .
H10 H 0.5861 0.3295 1.0935 0.042 Uiso 1 1 calc R
C11 C 0.63913(16) 0.0798(9) 1.1154(3) 0.0431(10) Uani 1 1 d .
H11 H 0.6309 0.0045 1.1731 0.052 Uiso 1 1 calc R
C12 C 0.67756(16) -0.0013(11) 1.0772(3) 0.0488(10) Uani 1 1 d .
H12 H 0.6961 -0.1351 1.1076 0.059 Uiso 1 1 calc R
C13 C 0.68856(16) 0.1177(10) 0.9928(3) 0.0482(10) Uani 1 1 d .
H13 H 0.7152 0.0633 0.9667 0.058 Uiso 1 1 calc R
C14 C 0.58105(14) 0.5643(7) 0.5194(2) 0.0348(8) Uani 1 1 d .
H14A H 0.5694 0.4098 0.4786 0.042 Uiso 1 1 calc R
H14B H 0.5915 0.4658 0.5753 0.042 Uiso 1 1 calc R
C15 C 0.61739(14) 0.7175(8) 0.4735(3) 0.0462(10) Uani 1 1 d .
H15A H 0.6298 0.8657 0.5155 0.055 Uiso 1 1 calc R
H15B H 0.6066 0.8242 0.4194 0.055 Uiso 1 1 calc R
C16 C 0.65211(13) 0.5020(8) 0.4443(3) 0.0356(8) Uani 1 1 d .
C17 C 0.65710(15) 0.4110(9) 0.3541(3) 0.0447(10) Uani 1 1 d .
H17 H 0.6382 0.4815 0.3086 0.054 Uiso 1 1 calc R
C18 C 0.68946(16) 0.2192(10) 0.3316(3) 0.0489(11) Uani 1 1 d .
H18 H 0.6934 0.1574 0.2705 0.059 Uiso 1 1 calc R
C19 C 0.71621(15) 0.1177(9) 0.3995(3) 0.0458(10) Uani 1 1 d .
H19 H 0.7389 -0.0151 0.3864 0.055 Uiso 1 1 calc R
C20 C 0.70884(14) 0.2154(9) 0.4866(3) 0.0421(9) Uani 1 1 d .
H20 H 0.7271 0.1457 0.5335 0.051 Uiso 1 1 calc R
C21 C 0.68006(13) 0.3041(8) 0.7281(3) 0.0385(8) Uani 1 1 d .
H21A H 0.6822 0.4369 0.6747 0.046 Uiso 1 1 calc R
H21B H 0.6769 0.4288 0.7831 0.046 Uiso 1 1 calc R
N1 N 0.52604(10) 0.6316(6) 0.86339(19) 0.0273(6) Uani 1 1 d .
N2 N 0.66323(12) 0.3055(7) 0.9468(2) 0.0366(7) Uani 1 1 d .
N3 N 0.54734(10) 0.7730(6) 0.54288(19) 0.0285(6) Uani 1 1 d .
N4 N 0.67755(11) 0.4021(7) 0.5094(2) 0.0372(7) Uani 1 1 d .
O1 O 0.46342(9) 1.0064(6) 0.85750(16) 0.0365(6) Uani 1 1 d .
O2 O 0.48669(9) 1.1700(6) 0.54618(16) 0.0365(6) Uani 1 1 d .
Cl1 Cl 0.63454(4) 0.0721(2) 0.71650(7) 0.0436(2) Uani 1 1 d .
Cl2 Cl 0.72738(4) 0.0896(3) 0.73695(8) 0.0565(3) Uani 1 1 d .
H1N H 0.5073(16) 0.687(8) 0.900(3) 0.033(11) Uiso 1 1 d .
H3N H 0.5372(17) 0.872(10) 0.496(4) 0.049(13) Uiso 1 1 d .

loop_
_atom_site_aniso_label
_atom_site_aniso_U_11
_atom_site_aniso_U_22
_atom_site_aniso_U_33
_atom_site_aniso_U_23
_atom_site_aniso_U_13
_atom_site_aniso_U_12
C1 0.0255(16) 0.0262(13) 0.0219(13) -0.0008(10) -0.0010(12) 0.0016(11)
C2 0.0272(16) 0.0258(13) 0.0175(13) -0.0010(10) -0.0025(11) -0.0029(12)
C3 0.0226(15) 0.0310(15) 0.0212(14) -0.0032(11) -0.0016(11) 0.0009(12)
C4 0.0247(17) 0.0349(16) 0.0207(14) 0.0002(11) -0.0024(12) 0.0050(12)
C5 0.0250(17) 0.0286(15) 0.0206(13) 0.0014(10) -0.0040(12) 0.0005(12)
C6 0.0206(15) 0.0267(14) 0.0191(12) -0.0011(10) -0.0011(11) -0.0017(11)
C7 0.0327(18) 0.0275(14) 0.0193(12) 0.0032(11) -0.0038(12) 0.0022(13)
C8 0.033(2) 0.0302(15) 0.0321(18) 0.0011(12) -0.0020(13) -0.0013(14)
C9 0.0296(18) 0.0294(15) 0.0273(15) -0.0031(12) -0.0051(13) -0.0018(13)
C10 0.038(2) 0.0413(19) 0.0265(16) -0.0026(13) -0.0020(14) -0.0043(15)
C11 0.047(3) 0.050(2) 0.0322(19) 0.0055(15) -0.0109(17) -0.0077(18)
C12 0.048(3) 0.051(2) 0.048(2) 0.0086(18) -0.014(2) 0.0084(19)
C13 0.040(3) 0.059(2) 0.046(2) 0.0037(19) -0.0012(19) 0.010(2)
C14 0.041(2) 0.0318(17) 0.0315(17) 0.0043(13) 0.0146(15) 0.0061(14)
C15 0.038(2) 0.0378(19) 0.062(3) 0.0102(18) 0.013(2) 0.0031(16)
C16 0.0295(19) 0.0398(17) 0.0375(19) 0.0066(14) 0.0098(15) -0.0022(15)
C17 0.039(2) 0.061(3) 0.0337(19) 0.0062(17) -0.0045(17) -0.0064(18)
C18 0.047(3) 0.065(3) 0.034(2) -0.0137(18) 0.0083(18) -0.010(2)
C19 0.036(2) 0.050(2) 0.051(3) -0.0081(18) 0.0083(18) 0.0034(17)
C20 0.033(2) 0.052(2) 0.041(2) 0.0034(17) 0.0021(17) 0.0063(17)
C21 0.041(2) 0.0397(17) 0.0344(18) -0.0006(16) -0.0005(16) -0.0011(16)
N1 0.0306(16) 0.0331(14) 0.0183(11) 0.0001(10) 0.0004(11) 0.0066(11)
N2 0.0352(18) 0.0449(16) 0.0297(14) 0.0015(12) -0.0008(13) 0.0064(14)
N3 0.0344(17) 0.0315(13) 0.0194(12) 0.0039(10) 0.0031(11) 0.0062(12)
N4 0.0369(19) 0.0436(17) 0.0309(15) -0.0009(12) 0.0056(13) 0.0012(13)
O1 0.0368(15) 0.0546(14) 0.0183(10) 0.0017(10) 0.0043(10) 0.0136(12)
O2 0.0416(16) 0.0463(14) 0.0217(11) 0.0066(10) 0.0000(10) 0.0112(12)
Cl1 0.0381(5) 0.0500(5) 0.0426(5) 0.0022(4) -0.0018(4) -0.0016(4)
Cl2 0.0392(6) 0.0738(7) 0.0565(7) 0.0005(5) -0.0080(5) 0.0073(5)

loop_
_atom_type_symbol
_atom_type_description
_atom_type_scat_dispersion_real
_atom_type_scat_dispersion_imag
_atom_type_scat_source
C C 0.0033 0.0016 'International Tables Vol C Tables 4.2.6.8 and 6.1.1.4'
H H 0.0000 0.0000 'International Tables Vol C Tables 4.2.6.8 and 6.1.1.4'
N N 0.0061 0.0033 'International Tables Vol C Tables 4.2.6.8 and 6.1.1.4'
O O 0.0106 0.0060 'International Tables Vol C Tables 4.2.6.8 and 6.1.1.4'
Cl Cl 0.1484 0.1585 'International Tables Vol C Tables 4.2.6.8 and 6.1.1.4'

loop_
_geom_angle_atom_site_label_1
_geom_angle_atom_site_label_2
_geom_angle_atom_site_label_3
_geom_angle
C2 C1 C6 118.6(3)
C2 C1 H1 120.7
C6 C1 H1 120.7
N1 C2 C1 125.9(3)
N1 C2 C3 112.2(3)
C1 C2 C3 121.9(3)
O1 C3 C4 125.8(3)
O1 C3 C2 116.7(3)
C4 C3 C2 117.4(3)
C3 C4 C5 123.0(3)
C3 C4 H4 118.5
C5 C4 H4 118.5
O2 C5 C4 125.6(3)
O2 C5 C6 116.5(3)
C4 C5 C6 117.8(3)
N3 C6 C1 125.5(3)
N3 C6 C5 113.3(3)
C1 C6 C5 121.2(3)
N1 C7 C8 110.8(3)
N1 C7 H7A 109.5
C8 C7 H7A 109.5
N1 C7 H7B 109.5
C8 C7 H7B 109.5
H7A C7 H7B 108.1
C9 C8 C7 111.4(2)
C9 C8 H8A 109.4
C7 C8 H8A 109.4
C9 C8 H8B 109.4
C7 C8 H8B 109.4
H8A C8 H8B 108.0
N2 C9 C10 122.4(3)
N2 C9 C8 118.0(3)
C10 C9 C8 119.6(3)
C11 C10 C9 119.0(4)
C11 C10 H10 120.5
C9 C10 H10 120.5
C12 C11 C10 119.0(4)
C12 C11 H11 120.5
C10 C11 H11 120.5
C11 C12 C13 118.4(4)
C11 C12 H12 120.8
C13 C12 H12 120.8
N2 C13 C12 123.1(4)
N2 C13 H13 118.5
C12 C13 H13 118.5
N3 C14 C15 111.1(3)
N3 C14 H14A 109.4
C15 C14 H14A 109.4
N3 C14 H14B 109.4
C15 C14 H14B 109.4
H14A C14 H14B 108.0
C14 C15 C16 112.1(3)
C14 C15 H15A 109.2
C16 C15 H15A 109.2
C14 C15 H15B 109.2
C16 C15 H15B 109.2
H15A C15 H15B 107.9
N4 C16 C17 121.3(4)
N4 C16 C15 116.3(4)
C17 C16 C15 122.4(4)
C18 C17 C16 119.8(4)
C18 C17 H17 120.1
C16 C17 H17 120.1
C17 C18 C19 118.8(4)
C17 C18 H18 120.6
C19 C18 H18 120.6
C20 C19 C18 117.8(4)
C20 C19 H19 121.1
C18 C19 H19 121.1
N4 C20 C19 124.0(4)
N4 C20 H20 118.0
C19 C20 H20 118.0
Cl2 C21 Cl1 110.8(2)
Cl2 C21 H21A 109.5
Cl1 C21 H21A 109.5
Cl2 C21 H21B 109.5
Cl1 C21 H21B 109.5
H21A C21 H21B 108.1
C2 N1 C7 128.2(3)
C2 N1 H1N 110(3)
C7 N1 H1N 121(3)
C9 N2 C13 118.1(4)
C6 N3 C14 128.1(3)
C6 N3 H3N 118(3)
C14 N3 H3N 114(3)
C16 N4 C20 118.3(3)

loop_
_geom_bond_atom_site_label_1
_geom_bond_atom_site_label_2
_geom_bond_distance
C1 C2 1.394(4)
C1 C6 1.399(4)
C1 H1 0.9500
C2 N1 1.309(4)
C2 C3 1.530(5)
C3 O1 1.251(4)
C3 C4 1.391(4)
C4 C5 1.394(4)
C4 H4 0.9500
C5 O2 1.248(4)
C5 C6 1.530(4)
C6 N3 1.315(4)
C7 N1 1.455(4)
C7 C8 1.535(5)
C7 H7A 0.9900
C7 H7B 0.9900
C8 C9 1.509(5)
C8 H8A 0.9900
C8 H8B 0.9900
C9 N2 1.324(5)
C9 C10 1.407(5)
C10 C11 1.378(6)
C10 H10 0.9500
C11 C12 1.377(7)
C11 H11 0.9500
C12 C13 1.396(7)
C12 H12 0.9500
C13 N2 1.344(5)
C13 H13 0.9500
C14 N3 1.456(5)
C14 C15 1.493(5)
C14 H14A 0.9900
C14 H14B 0.9900
C15 C16 1.520(6)
C15 H15A 0.9900
C15 H15B 0.9900
C16 N4 1.325(5)
C16 C17 1.397(6)
C17 C18 1.373(7)
C17 H17 0.9500
C18 C19 1.381(7)
C18 H18 0.9500
C19 C20 1.375(6)
C19 H19 0.9500
C20 N4 1.335(5)
C20 H20 0.9500
C21 Cl2 1.774(4)
C21 Cl1 1.776(4)
C21 H21A 0.9900
C21 H21B 0.9900
N1 H1N 0.84(5)
N3 H3N 0.88(5)

loop_
_geom_hbond_atom_site_label_D
_geom_hbond_atom_site_label_H
_geom_hbond_atom_site_label_A
_geom_hbond_distance_DH
_geom_hbond_distance_HA
_geom_hbond_distance_DA
_geom_hbond_angle_DHA
_geom_hbond_site_symmetry_A
N1 H1N O1 0.84(5) 2.09(4) 2.590(4) 118(4) .
N1 H1N O2 0.84(5) 2.25(4) 2.862(4) 130(4) 2_675
N3 H3N O1 0.88(5) 2.11(5) 2.923(4) 153(5) 2_674

loop_
_geom_torsion_atom_site_label_1
_geom_torsion_atom_site_label_2
_geom_torsion_atom_site_label_3
_geom_torsion_atom_site_label_4
_geom_torsion
C6 C1 C2 N1 179.2(3)
C6 C1 C2 C3 0.1(5)
N1 C2 C3 O1 1.0(4)
C1 C2 C3 O1 -179.7(3)
N1 C2 C3 C4 -179.9(3)
C1 C2 C3 C4 -0.7(5)
O1 C3 C4 C5 178.1(3)
C2 C3 C4 C5 -0.8(5)
C3 C4 C5 O2 -176.9(3)
C3 C4 C5 C6 2.7(5)
C2 C1 C6 N3 -177.5(3)
C2 C1 C6 C5 1.9(5)
O2 C5 C6 N3 -4.2(4)
C4 C5 C6 N3 176.1(3)
O2 C5 C6 C1 176.3(3)
C4 C5 C6 C1 -3.3(5)
N1 C7 C8 C9 163.5(3)
C7 C8 C9 N2 105.8(4)
C7 C8 C9 C10 -73.3(4)
N2 C9 C10 C11 0.3(5)
C8 C9 C10 C11 179.3(3)
C9 C10 C11 C12 -0.6(6)
C10 C11 C12 C13 0.7(7)
C11 C12 C13 N2 -0.6(7)
N3 C14 C15 C16 -177.3(3)
C14 C15 C16 N4 -76.5(5)
C14 C15 C16 C17 103.1(5)
N4 C16 C17 C18 -1.4(6)
C15 C16 C17 C18 179.0(4)
C16 C17 C18 C19 0.7(6)
C17 C18 C19 C20 0.0(6)
C18 C19 C20 N4 -0.1(7)
C1 C2 N1 C7 2.6(6)
C3 C2 N1 C7 -178.2(3)
C8 C7 N1 C2 96.0(4)
C10 C9 N2 C13 -0.2(5)
C8 C9 N2 C13 -179.2(3)
C12 C13 N2 C9 0.4(6)
C1 C6 N3 C14 2.5(6)
C5 C6 N3 C14 -176.9(3)
C15 C14 N3 C6 -125.4(4)
C17 C16 N4 C20 1.3(6)
C15 C16 N4 C20 -179.1(3)
C19 C20 N4 C16 -0.5(6)
